data_1555338
loop_
_publ_author_name
'Liao, Hai-Bing'
'Lei, Chun'
'Gao, Li-Xin'
'Li, Jing-Ya'
'Li, Jia'
'Hou, Ai-Jun'

_publ_section_title
;
 Two Enantiomeric Pairs of Meroterpenoids from Rhododendron capitatum.
;
_journal_issue 20
_journal_name_full 'Organic letters'
_journal_page_first 5040
_journal_page_last 5043
_journal_paper_doi 10.1021/acs.orglett.5b02515
_journal_volume 17
_journal_year 2015
_chemical_formula_sum 'C17 H20 O3'
_chemical_formula_weight 272.33
_space_group_IT_number 2
_space_group_name_Hall '-P 1'
_space_group_name_H-M_alt 'P -1'
_symmetry_cell_setting triclinic
_symmetry_space_group_name_H-M 'P -1'
_atom_sites_solution_hydrogens geom
_atom_sites_solution_primary direct
_atom_sites_solution_secondary difmap
_audit_creation_method SHELXL-97
_cell_angle_alpha 102.8620(10)
_cell_angle_beta 97.0710(10)
_cell_angle_gamma 96.3840(10)
_cell_formula_units_Z 2
_cell_length_a 8.05390(10)
_cell_length_b 9.08260(10)
_cell_length_c 9.91750(10)
_cell_measurement_reflns_used 3202
_cell_measurement_temperature 296(2)
_cell_measurement_theta_max 138.439
_cell_measurement_theta_min 10.094
_cell_volume 694.648(14)
_computing_cell_refinement 'Bruker SAINT'
_computing_data_collection 'Bruker APEX2'
_computing_data_reduction 'Bruker SAINT'
_computing_molecular_graphics 'Bruker SHELXTL'
_computing_publication_material 'Bruker SHELXTL'
_computing_structure_refinement 'SHELXL-97 (Sheldrick, 2008)'
_computing_structure_solution 'SHELXS-97 (Sheldrick, 2008)'
_diffrn_ambient_temperature 296(2)
_diffrn_measured_fraction_theta_full 0.953
_diffrn_measured_fraction_theta_max 0.953
_diffrn_measurement_device_type 'Bruker APEX-II CCD'
_diffrn_measurement_method '\f and \w scans'
_diffrn_radiation_monochromator graphite
_diffrn_radiation_source 'fine-focus sealed tube'
_diffrn_radiation_type CuK\a
_diffrn_radiation_wavelength 1.54178
_diffrn_reflns_av_R_equivalents 0.0167
_diffrn_reflns_av_sigmaI/netI 0.0272
_diffrn_reflns_limit_h_max 9
_diffrn_reflns_limit_h_min -9
_diffrn_reflns_limit_k_max 9
_diffrn_reflns_limit_k_min -10
_diffrn_reflns_limit_l_max 11
_diffrn_reflns_limit_l_min -11
_diffrn_reflns_number 4019
_diffrn_reflns_theta_full 65.96
_diffrn_reflns_theta_max 65.96
_diffrn_reflns_theta_min 5.05
_exptl_absorpt_coefficient_mu 0.706
_exptl_absorpt_correction_T_max 0.7532
_exptl_absorpt_correction_T_min 0.6462
_exptl_absorpt_correction_type multi-scan
_exptl_absorpt_process_details sadabs
_exptl_crystal_colour colorless
_exptl_crystal_density_diffrn 1.302
_exptl_crystal_density_method 'not measured'
_exptl_crystal_description prismatic
_exptl_crystal_F_000 292
_exptl_crystal_size_max 0.211
_exptl_crystal_size_mid 0.154
_exptl_crystal_size_min 0.112
_refine_diff_density_max 0.344
_refine_diff_density_min -0.230
_refine_diff_density_rms 0.067
_refine_ls_extinction_coef 0.0110(16)
_refine_ls_extinction_expression Fc^*^=kFc[1+0.001xFc^2^\l^3^/sin(2\q)]^-1/4^
_refine_ls_extinction_method SHELXL
_refine_ls_goodness_of_fit_ref 1.063
_refine_ls_hydrogen_treatment constr
_refine_ls_matrix_type full
_refine_ls_number_parameters 186
_refine_ls_number_reflns 2288
_refine_ls_number_restraints 0
_refine_ls_restrained_S_all 1.063
_refine_ls_R_factor_all 0.0441
_refine_ls_R_factor_gt 0.0426
_refine_ls_shift/su_max 0.004
_refine_ls_shift/su_mean 0.000
_refine_ls_structure_factor_coef Fsqd
_refine_ls_weighting_details 'calc w=1/[\s^2^(Fo^2^)+(0.0712P)^2^+0.3394P] where P=(Fo^2^+2Fc^2^)/3'
_refine_ls_weighting_scheme calc
_refine_ls_wR_factor_gt 0.1205
_refine_ls_wR_factor_ref 0.1234
_reflns_number_gt 2173
_reflns_number_total 2288
_reflns_threshold_expression >2sigma(I)
_cod_data_source_file ol5b02515_si_004.cif
_cod_data_source_block dm13568
_cod_depositor_comments
;
The following automatic conversions were performed:

data item '_symmetry_cell_setting' value 'Triclinic' was changed to
'triclinic' in accordance with the
/home/saulius/struct/COD-crude-data/automatic-downloads/DataCite-retrospective/ACS/depositions/lib/dictionaries/cif_core.dic
dictionary named 'cif_core.dic' version 2.4.2 last updated on
2011-04-26.

Automatic conversion script
Id: cif_fix_values 6909 2019-04-08 15:41:33Z antanas 
;
_cod_original_cell_volume 694.648(13)
_cod_original_sg_symbol_H-M P-1
_cod_database_code 1555338

loop_
_symmetry_equiv_pos_as_xyz
'x, y, z'
'-x, -y, -z'

loop_
_atom_site_label
_atom_site_type_symbol
_atom_site_fract_x
_atom_site_fract_y
_atom_site_fract_z
_atom_site_U_iso_or_equiv
_atom_site_adp_type
_atom_site_occupancy
_atom_site_symmetry_multiplicity
_atom_site_calc_flag
_atom_site_refinement_flags
O2 O 0.17644(13) 0.73587(11) 0.85236(10) 0.0193(3) Uani 1 1 d .
O1 O 0.55941(14) 0.80655(13) 1.27386(11) 0.0240(3) Uani 1 1 d .
H1 H 0.5533 0.8013 1.3546 0.036 Uiso 1 1 calc R
O3 O 0.56972(15) 0.74001(14) 0.53431(11) 0.0309(3) Uani 1 1 d .
C6 C 0.37066(19) 0.76950(16) 1.06286(15) 0.0177(3) Uani 1 1 d .
C4 C 0.2833(2) 0.88559(17) 1.28250(15) 0.0215(4) Uani 1 1 d .
H4 H 0.3081 0.9205 1.3793 0.026 Uiso 1 1 calc R
C2 C 0.0900(2) 0.84524(17) 1.06874(16) 0.0208(3) Uani 1 1 d .
H2 H -0.0152 0.8507 1.0212 0.025 Uiso 1 1 calc R
C1 C 0.21180(19) 0.78201(16) 0.99642(15) 0.0178(3) Uani 1 1 d .
C3 C 0.1270(2) 0.90050(17) 1.21350(16) 0.0223(4) Uani 1 1 d .
C5 C 0.4031(2) 0.81909(16) 1.20858(15) 0.0191(3) Uani 1 1 d .
C7 C 0.49719(18) 0.71550(16) 0.97252(14) 0.0167(3) Uani 1 1 d .
H7 H 0.5901 0.6809 1.0252 0.020 Uiso 1 1 calc R
C8 C 0.42525(18) 0.59684(16) 0.83182(14) 0.0173(3) Uani 1 1 d .
H8 H 0.4545 0.4951 0.8328 0.021 Uiso 1 1 calc R
C10 C 0.1932(2) 0.58146(19) 0.63286(16) 0.0238(4) Uani 1 1 d .
H10A H 0.0727 0.5811 0.6086 0.029 Uiso 1 1 calc R
H10B H 0.2214 0.4859 0.5813 0.029 Uiso 1 1 calc R
C14 C 0.56445(19) 0.82568(17) 0.88465(14) 0.0190(3) Uani 1 1 d .
H14A H 0.6798 0.8749 0.9190 0.023 Uiso 1 1 calc R
H14B H 0.4904 0.8998 0.8700 0.023 Uiso 1 1 calc R
C13 C 0.54794(19) 0.68549(17) 0.75635(15) 0.0183(3) Uani 1 1 d .
C17 C 0.0002(2) 0.9769(2) 1.29397(18) 0.0309(4) Uani 1 1 d .
H17A H -0.0573 0.9062 1.3376 0.046 Uiso 1 1 calc R
H17B H -0.0806 1.0092 1.2310 0.046 Uiso 1 1 calc R
H17C H 0.0576 1.0640 1.3644 0.046 Uiso 1 1 calc R
C11 C 0.2898(2) 0.71397(19) 0.58974(16) 0.0247(4) Uani 1 1 d .
H11A H 0.2556 0.7053 0.4907 0.030 Uiso 1 1 calc R
H11B H 0.2612 0.8095 0.6409 0.030 Uiso 1 1 calc R
C12 C 0.4771(2) 0.71536(17) 0.61825(15) 0.0209(4) Uani 1 1 d .
C15 C 0.7128(2) 0.61965(19) 0.74818(16) 0.0248(4) Uani 1 1 d .
H15A H 0.6924 0.5223 0.6820 0.037 Uiso 1 1 calc R
H15B H 0.7573 0.6072 0.8386 0.037 Uiso 1 1 calc R
H15C H 0.7927 0.6878 0.7187 0.037 Uiso 1 1 calc R
C16 C 0.1347(2) 0.46303(18) 0.83161(17) 0.0246(4) Uani 1 1 d .
H16A H 0.1569 0.4781 0.9314 0.037 Uiso 1 1 calc R
H16B H 0.1679 0.3678 0.7878 0.037 Uiso 1 1 calc R
H16C H 0.0162 0.4614 0.8027 0.037 Uiso 1 1 calc R
C9 C 0.23487(19) 0.59278(16) 0.78872(15) 0.0189(4) Uani 1 1 d .

loop_
_atom_site_aniso_label
_atom_site_aniso_U_11
_atom_site_aniso_U_22
_atom_site_aniso_U_33
_atom_site_aniso_U_23
_atom_site_aniso_U_13
_atom_site_aniso_U_12
O2 0.0204(6) 0.0216(6) 0.0169(5) 0.0059(4) 0.0005(4) 0.0073(4)
O1 0.0238(6) 0.0350(6) 0.0150(5) 0.0091(4) 0.0012(4) 0.0070(5)
O3 0.0311(7) 0.0464(8) 0.0194(6) 0.0153(5) 0.0065(5) 0.0058(6)
C6 0.0207(8) 0.0169(7) 0.0175(7) 0.0075(6) 0.0036(6) 0.0036(6)
C4 0.0296(9) 0.0207(7) 0.0165(7) 0.0072(6) 0.0068(6) 0.0042(6)
C2 0.0193(8) 0.0206(7) 0.0250(8) 0.0091(6) 0.0048(6) 0.0051(6)
C1 0.0213(8) 0.0164(7) 0.0168(7) 0.0066(5) 0.0025(6) 0.0029(6)
C3 0.0270(8) 0.0194(7) 0.0242(8) 0.0087(6) 0.0104(6) 0.0055(6)
C5 0.0218(8) 0.0186(7) 0.0189(7) 0.0091(6) 0.0031(6) 0.0028(6)
C7 0.0159(7) 0.0201(7) 0.0159(7) 0.0073(6) 0.0012(5) 0.0050(6)
C8 0.0186(8) 0.0179(7) 0.0168(7) 0.0063(6) 0.0020(6) 0.0055(6)
C10 0.0199(8) 0.0295(8) 0.0193(8) 0.0021(6) -0.0019(6) 0.0050(6)
C14 0.0201(7) 0.0216(7) 0.0155(7) 0.0062(6) 0.0019(6) 0.0011(6)
C13 0.0184(7) 0.0212(7) 0.0162(7) 0.0061(6) 0.0026(6) 0.0042(6)
C17 0.0329(10) 0.0339(9) 0.0304(9) 0.0084(7) 0.0143(7) 0.0126(8)
C11 0.0281(9) 0.0328(8) 0.0155(7) 0.0092(6) 0.0007(6) 0.0107(7)
C12 0.0272(8) 0.0198(7) 0.0164(7) 0.0051(6) 0.0028(6) 0.0049(6)
C15 0.0220(8) 0.0342(9) 0.0207(8) 0.0086(6) 0.0049(6) 0.0089(7)
C16 0.0200(8) 0.0224(8) 0.0316(9) 0.0073(6) 0.0030(6) 0.0025(6)
C9 0.0183(8) 0.0185(7) 0.0199(8) 0.0041(6) 0.0021(6) 0.0050(6)

loop_
_atom_type_symbol
_atom_type_description
_atom_type_scat_dispersion_real
_atom_type_scat_dispersion_imag
_atom_type_scat_source
C C 0.0181 0.0091 'International Tables Vol C Tables 4.2.6.8 and 6.1.1.4'
H H 0.0000 0.0000 'International Tables Vol C Tables 4.2.6.8 and 6.1.1.4'
O O 0.0492 0.0322 'International Tables Vol C Tables 4.2.6.8 and 6.1.1.4'

loop_
_geom_angle_atom_site_label_1
_geom_angle_atom_site_label_2
_geom_angle_atom_site_label_3
_geom_angle
C1 O2 C9 115.81(11)
C5 O1 H1 109.5
C1 C6 C5 117.41(14)
C1 C6 C7 117.51(13)
C5 C6 C7 124.91(13)
C3 C4 C5 120.90(14)
C3 C4 H4 119.5
C5 C4 H4 119.5
C1 C2 C3 119.28(14)
C1 C2 H2 120.4
C3 C2 H2 120.4
O2 C1 C2 118.45(13)
O2 C1 C6 118.87(13)
C2 C1 C6 122.62(14)
C4 C3 C2 119.07(14)
C4 C3 C17 120.51(14)
C2 C3 C17 120.42(15)
O1 C5 C4 121.94(13)
O1 C5 C6 117.35(13)
C4 C5 C6 120.63(14)
C6 C7 C8 116.07(12)
C6 C7 C14 116.30(12)
C8 C7 C14 87.98(10)
C6 C7 H7 111.5
C8 C7 H7 111.5
C14 C7 H7 111.5
C9 C8 C7 112.87(12)
C9 C8 C13 117.27(12)
C7 C8 C13 89.09(11)
C9 C8 H8 111.9
C7 C8 H8 111.9
C13 C8 H8 111.9
C9 C10 C11 111.86(12)
C9 C10 H10A 109.2
C11 C10 H10A 109.2
C9 C10 H10B 109.2
C11 C10 H10B 109.2
H10A C10 H10B 107.9
C7 C14 C13 89.09(11)
C7 C14 H14A 113.8
C13 C14 H14A 113.8
C7 C14 H14B 113.8
C13 C14 H14B 113.8
H14A C14 H14B 111.0
C12 C13 C15 111.62(12)
C12 C13 C14 114.27(12)
C15 C13 C14 111.72(12)
C12 C13 C8 117.84(12)
C15 C13 C8 111.80(12)
C14 C13 C8 87.53(11)
C3 C17 H17A 109.5
C3 C17 H17B 109.5
H17A C17 H17B 109.5
C3 C17 H17C 109.5
H17A C17 H17C 109.5
H17B C17 H17C 109.5
C12 C11 C10 111.57(13)
C12 C11 H11A 109.3
C10 C11 H11A 109.3
C12 C11 H11B 109.3
C10 C11 H11B 109.3
H11A C11 H11B 108.0
O3 C12 C11 121.97(14)
O3 C12 C13 121.03(14)
C11 C12 C13 117.00(13)
C13 C15 H15A 109.5
C13 C15 H15B 109.5
H15A C15 H15B 109.5
C13 C15 H15C 109.5
H15A C15 H15C 109.5
H15B C15 H15C 109.5
C9 C16 H16A 109.5
C9 C16 H16B 109.5
H16A C16 H16B 109.5
C9 C16 H16C 109.5
H16A C16 H16C 109.5
H16B C16 H16C 109.5
O2 C9 C10 103.23(12)
O2 C9 C16 108.24(12)
C10 C9 C16 111.59(12)
O2 C9 C8 112.09(11)
C10 C9 C8 110.82(12)
C16 C9 C8 110.65(12)

loop_
_geom_bond_atom_site_label_1
_geom_bond_atom_site_label_2
_geom_bond_distance
O2 C1 1.3801(18)
O2 C9 1.4673(18)
O1 C5 1.3718(19)
O1 H1 0.8200
O3 C12 1.2238(19)
C6 C1 1.394(2)
C6 C5 1.397(2)
C6 C7 1.491(2)
C4 C3 1.392(2)
C4 C5 1.392(2)
C4 H4 0.9300
C2 C1 1.386(2)
C2 C3 1.394(2)
C2 H2 0.9300
C3 C17 1.508(2)
C7 C8 1.5611(19)
C7 C14 1.5615(19)
C7 H7 0.9800
C8 C9 1.534(2)
C8 C13 1.568(2)
C8 H8 0.9800
C10 C9 1.519(2)
C10 C11 1.529(2)
C10 H10A 0.9700
C10 H10B 0.9700
C14 C13 1.568(2)
C14 H14A 0.9700
C14 H14B 0.9700
C13 C12 1.511(2)
C13 C15 1.519(2)
C17 H17A 0.9600
C17 H17B 0.9600
C17 H17C 0.9600
C11 C12 1.499(2)
C11 H11A 0.9700
C11 H11B 0.9700
C15 H15A 0.9600
C15 H15B 0.9600
C15 H15C 0.9600
C16 C9 1.522(2)
C16 H16A 0.9600
C16 H16B 0.9600
C16 H16C 0.9600

loop_
_geom_hbond_atom_site_label_D
_geom_hbond_atom_site_label_H
_geom_hbond_atom_site_label_A
_geom_hbond_distance_DH
_geom_hbond_distance_HA
_geom_hbond_distance_DA
_geom_hbond_angle_DHA
_geom_hbond_site_symmetry_A
O1 H1 O3 0.82 1.98 2.7744(15) 164.5 1_556

loop_
_geom_torsion_atom_site_label_1
_geom_torsion_atom_site_label_2
_geom_torsion_atom_site_label_3
_geom_torsion_atom_site_label_4
_geom_torsion
C9 O2 C1 C2 -140.39(13)
C9 O2 C1 C6 42.40(17)
C3 C2 C1 O2 -176.36(12)
C3 C2 C1 C6 0.7(2)
C5 C6 C1 O2 179.17(12)
C7 C6 C1 O2 3.74(19)
C5 C6 C1 C2 2.1(2)
C7 C6 C1 C2 -173.35(13)
C5 C4 C3 C2 1.2(2)
C5 C4 C3 C17 -178.16(14)
C1 C2 C3 C4 -2.4(2)
C1 C2 C3 C17 176.95(14)
C3 C4 C5 O1 178.38(13)
C3 C4 C5 C6 1.7(2)
C1 C6 C5 O1 179.92(12)
C7 C6 C5 O1 -5.0(2)
C1 C6 C5 C4 -3.3(2)
C7 C6 C5 C4 171.77(13)
C1 C6 C7 C8 -33.55(18)
C5 C6 C7 C8 151.40(13)
C1 C6 C7 C14 67.88(17)
C5 C6 C7 C14 -107.17(16)
C6 C7 C8 C9 17.93(17)
C14 C7 C8 C9 -100.52(13)
C6 C7 C8 C13 137.32(12)
C14 C7 C8 C13 18.87(11)
C6 C7 C14 C13 -137.11(12)
C8 C7 C14 C13 -18.87(11)
C7 C14 C13 C12 138.35(13)
C7 C14 C13 C15 -93.73(13)
C7 C14 C13 C8 18.79(10)
C9 C8 C13 C12 -19.65(19)
C7 C8 C13 C12 -135.06(13)
C9 C8 C13 C15 -150.95(13)
C7 C8 C13 C15 93.64(13)
C9 C8 C13 C14 96.61(13)
C7 C8 C13 C14 -18.80(11)
C9 C10 C11 C12 61.78(17)
C10 C11 C12 O3 137.29(15)
C10 C11 C12 C13 -42.96(18)
C15 C13 C12 O3 -26.1(2)
C14 C13 C12 O3 101.86(17)
C8 C13 C12 O3 -157.50(14)
C15 C13 C12 C11 154.13(13)
C14 C13 C12 C11 -77.89(16)
C8 C13 C12 C11 22.75(19)
C1 O2 C9 C10 -174.80(11)
C1 O2 C9 C16 66.81(15)
C1 O2 C9 C8 -55.49(16)
C11 C10 C9 O2 62.39(15)
C11 C10 C9 C16 178.42(13)
C11 C10 C9 C8 -57.79(17)
C7 C8 C9 O2 23.25(16)
C13 C8 C9 O2 -78.18(15)
C7 C8 C9 C10 137.99(13)
C13 C8 C9 C10 36.57(17)
C7 C8 C9 C16 -97.67(14)
C13 C8 C9 C16 160.90(12)
